data_4083558
loop_
_publ_author_name
'\'Alvarez, \'Alvaro'
'Calvo, Beatriz'
'Mac\?\'ias, Ram\'on'
'Lahoz, Fernando J.'
'Oro, Luis A.'

_publ_section_title
;
 Hydridorhodathiaboranes: Synthesis, Characterization, and Reactivity
;
_journal_issue 12
_journal_name_full Organometallics
_journal_page_first 3137
_journal_paper_doi 10.1021/om500374g
_journal_volume 33
_journal_year 2014
_chemical_formula_moiety 'C42 H47 B9 N P2 Rh S, C H2 Cl2'
_chemical_formula_sum 'C43 H49 B9 Cl2 N P2 Rh S'
_chemical_formula_weight 944.93
_chemical_name_systematic
; 
 ? 
;
_space_group_IT_number 2
_symmetry_cell_setting triclinic
_symmetry_space_group_name_Hall '-P 1'
_symmetry_space_group_name_H-M 'P -1'
_atom_sites_solution_hydrogens geom
_atom_sites_solution_primary direct
_atom_sites_solution_secondary difmap
_audit_creation_method SHELXL-97
_cell_angle_alpha 88.220(4)
_cell_angle_beta 88.451(4)
_cell_angle_gamma 74.635(4)
_cell_formula_units_Z 2
_cell_length_a 11.170(3)
_cell_length_b 13.150(3)
_cell_length_c 15.738(4)
_cell_measurement_reflns_used 7051
_cell_measurement_temperature 100(2)
_cell_measurement_theta_max 27.62
_cell_measurement_theta_min 2.313
_cell_volume 2227.6(10)
_computing_cell_refinement 'SAINT+ v. 6.45 (Bruker AXS, 2003)'
_computing_data_collection 'SMART v. 5.611 (Bruker AXS, 2000)'
_computing_data_reduction 'SAINT+ v. 6.45 (Bruker AXS, 2003)'
_computing_molecular_graphics 'XP program, SHELXTL v6.12, Bruker2000'
_computing_publication_material 'XCIF program, SHELXTLv6.12, BrukerAXS'
_computing_structure_refinement 'SHELXL-97 (Sheldrick, 1997)'
_computing_structure_solution 'SHELXS-97 (Sheldrick, 1990)'
_diffrn_ambient_temperature 100(2)
_diffrn_detector_area_resol_mean 8.26
_diffrn_measured_fraction_theta_full 0.988
_diffrn_measured_fraction_theta_max 0.940
_diffrn_measurement_device_type 'Bruker SMART APEX CCD system'
_diffrn_measurement_method '\w rotations with narrow frames'
_diffrn_radiation_monochromator graphite
_diffrn_radiation_source 'fine-focus sealed tube'
_diffrn_radiation_type MoK\a
_diffrn_radiation_wavelength 0.71073
_diffrn_reflns_av_R_equivalents 0.0422
_diffrn_reflns_av_sigmaI/netI 0.0533
_diffrn_reflns_limit_h_max 14
_diffrn_reflns_limit_h_min -14
_diffrn_reflns_limit_k_max 17
_diffrn_reflns_limit_k_min -17
_diffrn_reflns_limit_l_max 20
_diffrn_reflns_limit_l_min -20
_diffrn_reflns_number 27863
_diffrn_reflns_theta_full 27.50
_diffrn_reflns_theta_max 28.44
_diffrn_reflns_theta_min 1.61
_diffrn_standards_decay_% 0
_exptl_absorpt_coefficient_mu 0.656
_exptl_absorpt_correction_T_max 0.9617
_exptl_absorpt_correction_T_min 0.8967
_exptl_absorpt_correction_type multi-scan
_exptl_absorpt_process_details
;
 SADABS: Area-Detector Absorption Correction. (1996)  Bruker-AXS 
 within SAINT+ package, v. 6.45.                    
;
_exptl_crystal_colour orange
_exptl_crystal_density_diffrn 1.409
_exptl_crystal_density_method 'not measured'
_exptl_crystal_description block
_exptl_crystal_F_000 968
_exptl_crystal_size_max 0.17
_exptl_crystal_size_mid 0.13
_exptl_crystal_size_min 0.06
_refine_diff_density_max 0.859
_refine_diff_density_min -0.473
_refine_diff_density_rms 0.087
_refine_ls_extinction_method none
_refine_ls_goodness_of_fit_ref 1.064
_refine_ls_hydrogen_treatment mixed
_refine_ls_matrix_type full
_refine_ls_number_parameters 727
_refine_ls_number_reflns 10536
_refine_ls_number_restraints 0
_refine_ls_restrained_S_all 1.064
_refine_ls_R_factor_all 0.0511
_refine_ls_R_factor_gt 0.0404
_refine_ls_shift/su_max 0.002
_refine_ls_shift/su_mean 0.000
_refine_ls_structure_factor_coef Fsqd
_refine_ls_weighting_details 'calc w=1/[\s^2^(Fo^2^)+(0.0340P)^2^+1.4513P] where P=(Fo^2^+2Fc^2^)/3'
_refine_ls_weighting_scheme calc
_refine_ls_wR_factor_gt 0.0844
_refine_ls_wR_factor_ref 0.0885
_reflns_number_gt 9028
_reflns_number_total 10536
_reflns_threshold_expression >2sigma(I)
_cod_data_source_file om500374g_si_002.cif
_cod_data_source_block compound_4
_cod_depositor_comments 'Adding full bibliography for 4083558--4083560.cif.'
_cod_original_cell_volume 2227.5(9)
_cod_original_sg_symbol_H-M P-1
_cod_database_code 4083558

loop_
_symmetry_equiv_pos_as_xyz
'x, y, z'
'-x, -y, -z'

loop_
_atom_site_label
_atom_site_type_symbol
_atom_site_fract_x
_atom_site_fract_y
_atom_site_fract_z
_atom_site_U_iso_or_equiv
_atom_site_adp_type
_atom_site_occupancy
_atom_site_symmetry_multiplicity
_atom_site_calc_flag
_atom_site_refinement_flags
_atom_site_disorder_assembly
_atom_site_disorder_group
Rh Rh 0.708010(17) 0.654699(14) 0.739229(12) 0.01101(6) Uani 1 1 d . . .
P1 P 0.52353(6) 0.79510(5) 0.73589(4) 0.01287(13) Uani 1 1 d . . .
P2 P 0.84811(6) 0.72950(5) 0.66382(4) 0.01399(13) Uani 1 1 d . . .
C1 C 0.4184(2) 0.81963(19) 0.64520(16) 0.0152(5) Uani 1 1 d . . .
C2 C 0.3514(3) 0.9203(2) 0.61785(18) 0.0207(6) Uani 1 1 d . . .
C3 C 0.2717(3) 0.9339(2) 0.54985(19) 0.0255(6) Uani 1 1 d . . .
C4 C 0.2567(3) 0.8471(2) 0.50824(18) 0.0230(6) Uani 1 1 d . . .
C5 C 0.3224(3) 0.7468(2) 0.53454(18) 0.0219(6) Uani 1 1 d . . .
C6 C 0.4023(2) 0.7337(2) 0.60219(17) 0.0179(5) Uani 1 1 d . . .
C7 C 0.4151(2) 0.78694(18) 0.82471(16) 0.0153(5) Uani 1 1 d . . .
C8 C 0.4627(3) 0.7467(2) 0.90341(17) 0.0203(5) Uani 1 1 d . . .
C9 C 0.3843(3) 0.7463(2) 0.97344(18) 0.0240(6) Uani 1 1 d . . .
C10 C 0.2575(3) 0.7852(2) 0.96547(19) 0.0256(6) Uani 1 1 d . . .
C11 C 0.2087(3) 0.8234(2) 0.8875(2) 0.0274(6) Uani 1 1 d . . .
C12 C 0.2868(2) 0.8248(2) 0.81722(18) 0.0205(5) Uani 1 1 d . . .
C13 C 0.5463(2) 0.92665(18) 0.75194(16) 0.0144(5) Uani 1 1 d . . .
C14 C 0.5876(2) 0.9816(2) 0.68477(18) 0.0187(5) Uani 1 1 d . . .
C15 C 0.6069(2) 1.0800(2) 0.69632(19) 0.0224(6) Uani 1 1 d . . .
C16 C 0.5890(3) 1.1245(2) 0.7754(2) 0.0264(6) Uani 1 1 d . . .
C17 C 0.5509(3) 1.0699(2) 0.8429(2) 0.0290(7) Uani 1 1 d . . .
C18 C 0.5295(3) 0.9721(2) 0.83144(18) 0.0217(6) Uani 1 1 d . . .
C19 C 0.8152(2) 0.75724(19) 0.55053(16) 0.0173(5) Uani 1 1 d . . .
C20 C 0.6948(3) 0.77085(19) 0.52311(17) 0.0182(5) Uani 1 1 d . . .
C21 C 0.6653(3) 0.7914(2) 0.43768(18) 0.0233(6) Uani 1 1 d . . .
C22 C 0.7573(3) 0.7985(2) 0.37921(19) 0.0282(7) Uani 1 1 d . . .
C23 C 0.8778(3) 0.7844(2) 0.40509(19) 0.0263(6) Uani 1 1 d . . .
C24 C 0.9076(3) 0.7632(2) 0.48982(18) 0.0216(6) Uani 1 1 d . . .
C25 C 1.0076(2) 0.64494(19) 0.65632(17) 0.0167(5) Uani 1 1 d . . .
C26 C 1.0342(3) 0.5578(2) 0.60477(18) 0.0206(6) Uani 1 1 d . . .
C27 C 1.1536(3) 0.4915(2) 0.5991(2) 0.0262(6) Uani 1 1 d . . .
C28 C 1.2470(3) 0.5118(2) 0.6459(2) 0.0285(7) Uani 1 1 d . . .
C29 C 1.2212(3) 0.5972(2) 0.6986(2) 0.0267(6) Uani 1 1 d . . .
C30 C 1.1024(3) 0.6639(2) 0.70399(19) 0.0219(6) Uani 1 1 d . . .
C31 C 0.8785(2) 0.85075(19) 0.70191(18) 0.0189(5) Uani 1 1 d . . .
C32 C 0.9355(3) 0.9133(2) 0.6503(2) 0.0278(6) Uani 1 1 d . . .
C33 C 0.9647(3) 1.0004(2) 0.6817(2) 0.0351(8) Uani 1 1 d . . .
C34 C 0.9373(3) 1.0270(2) 0.7657(2) 0.0319(7) Uani 1 1 d . . .
C35 C 0.8810(3) 0.9655(2) 0.8174(2) 0.0296(7) Uani 1 1 d . . .
C36 C 0.8523(3) 0.8778(2) 0.78607(19) 0.0222(6) Uani 1 1 d . . .
S7 S 0.67649(6) 0.54071(5) 0.62955(4) 0.01525(13) Uani 1 1 d . . .
B11 B 0.7948(3) 0.4065(2) 0.63961(19) 0.0155(6) Uani 1 1 d . . .
B10 B 0.8979(3) 0.3986(2) 0.72693(19) 0.0161(6) Uani 1 1 d . . .
B9 B 0.8505(3) 0.5194(2) 0.79236(18) 0.0142(5) Uani 1 1 d . . .
N1 N 0.95837(19) 0.53718(15) 0.84696(13) 0.0138(4) Uani 1 1 d . . .
C37 C 1.0766(2) 0.4793(2) 0.83662(17) 0.0178(5) Uani 1 1 d . . .
C38 C 1.1724(2) 0.4893(2) 0.88690(17) 0.0196(5) Uani 1 1 d . . .
C39 C 1.3015(3) 0.4205(2) 0.8736(2) 0.0298(7) Uani 1 1 d . . .
H39A H 1.3583 0.4638 0.8670 0.045 Uiso 1 1 calc R . .
H39B H 1.3047 0.3803 0.8233 0.045 Uiso 1 1 calc R . .
H39C H 1.3242 0.3735 0.9218 0.045 Uiso 1 1 calc R . .
C40 C 1.1443(3) 0.5641(2) 0.94926(18) 0.0204(5) Uani 1 1 d . . .
C41 C 1.0232(3) 0.6248(2) 0.95951(18) 0.0209(6) Uani 1 1 d . . .
C42 C 0.9321(2) 0.60922(19) 0.90857(17) 0.0170(5) Uani 1 1 d . . .
B4 B 0.6996(3) 0.5263(2) 0.83386(18) 0.0143(5) Uani 1 1 d . . .
B5 B 0.8099(3) 0.4012(2) 0.82310(19) 0.0146(5) Uani 1 1 d . . .
B6 B 0.7745(3) 0.3379(2) 0.7327(2) 0.0175(6) Uani 1 1 d . . .
B2 B 0.6394(3) 0.4145(2) 0.68578(19) 0.0173(6) Uani 1 1 d . . .
B3 B 0.5916(3) 0.5402(2) 0.74915(19) 0.0152(6) Uani 1 1 d . . .
B1 B 0.6526(3) 0.4156(2) 0.79711(19) 0.0156(6) Uani 1 1 d . . .
C43A C 0.2298(6) 0.0954(5) 0.8978(4) 0.0622(18) Uani 0.911(2) 1 d P A 1
Cl1A Cl 0.11870(8) 0.19988(6) 0.85292(6) 0.0357(3) Uani 0.911(2) 1 d P A 1
Cl2A Cl 0.2849(2) 0.12942(19) 0.99499(13) 0.0672(6) Uani 0.911(2) 1 d P A 1
C43B C 0.223(5) 0.085(4) 0.929(3) 0.027(11) Uiso 0.089(2) 1 d P A 2
Cl1B Cl 0.0553(11) 0.0980(9) 0.9537(8) 0.055(4) Uani 0.089(2) 1 d P A 2
Cl2B Cl 0.2836(16) 0.1569(10) 0.9871(11) 0.019(2) Uiso 0.089(2) 1 d P A 2
H1H H 0.723(3) 0.713(3) 0.817(2) 0.044(10) Uiso 1 1 d . . .
H2 H 0.362(3) 0.977(2) 0.6417(19) 0.022(8) Uiso 1 1 d . . .
H3 H 0.222(3) 1.004(2) 0.5318(18) 0.020(7) Uiso 1 1 d . . .
H4 H 0.205(3) 0.855(2) 0.463(2) 0.026(8) Uiso 1 1 d . . .
H5 H 0.313(3) 0.688(2) 0.507(2) 0.028(8) Uiso 1 1 d . . .
H6 H 0.444(3) 0.669(2) 0.6190(18) 0.017(7) Uiso 1 1 d . . .
H8 H 0.551(3) 0.720(2) 0.9101(18) 0.017(7) Uiso 1 1 d . . .
H9 H 0.419(3) 0.720(2) 1.0232(19) 0.022(8) Uiso 1 1 d . . .
H10 H 0.202(3) 0.786(2) 1.012(2) 0.024(8) Uiso 1 1 d . . .
H11 H 0.122(3) 0.850(2) 0.879(2) 0.031(9) Uiso 1 1 d . . .
H12 H 0.251(3) 0.851(2) 0.7675(19) 0.023(8) Uiso 1 1 d . . .
H14 H 0.600(3) 0.952(2) 0.6317(19) 0.019(7) Uiso 1 1 d . . .
H15 H 0.636(3) 1.118(2) 0.6470(19) 0.021(7) Uiso 1 1 d . . .
H16 H 0.603(3) 1.192(3) 0.782(2) 0.036(9) Uiso 1 1 d . . .
H17 H 0.544(3) 1.098(3) 0.894(2) 0.034(9) Uiso 1 1 d . . .
H18 H 0.505(3) 0.934(2) 0.873(2) 0.027(8) Uiso 1 1 d . . .
H20 H 0.632(3) 0.763(2) 0.563(2) 0.028(8) Uiso 1 1 d . . .
H21 H 0.584(3) 0.798(2) 0.4192(17) 0.012(7) Uiso 1 1 d . . .
H22 H 0.738(3) 0.809(2) 0.324(2) 0.024(8) Uiso 1 1 d . . .
H23 H 0.941(3) 0.788(2) 0.364(2) 0.030(9) Uiso 1 1 d . . .
H24 H 0.988(3) 0.751(2) 0.5084(17) 0.013(7) Uiso 1 1 d . . .
H26 H 0.974(3) 0.543(2) 0.5782(19) 0.020(8) Uiso 1 1 d . . .
H27 H 1.169(3) 0.437(2) 0.561(2) 0.029(9) Uiso 1 1 d . . .
H28 H 1.324(3) 0.467(2) 0.6408(19) 0.024(8) Uiso 1 1 d . . .
H29 H 1.289(3) 0.609(2) 0.733(2) 0.036(9) Uiso 1 1 d . . .
H30 H 1.086(3) 0.723(2) 0.7386(18) 0.020(8) Uiso 1 1 d . . .
H32 H 0.955(3) 0.895(2) 0.601(2) 0.021(8) Uiso 1 1 d . . .
H33 H 1.007(3) 1.039(3) 0.645(2) 0.047(10) Uiso 1 1 d . . .
H34 H 0.957(3) 1.086(3) 0.786(2) 0.038(9) Uiso 1 1 d . . .
H35 H 0.863(3) 0.981(2) 0.869(2) 0.026(9) Uiso 1 1 d . . .
H36 H 0.813(3) 0.838(2) 0.823(2) 0.027(8) Uiso 1 1 d . . .
H11B H 0.826(3) 0.367(2) 0.5796(19) 0.026(8) Uiso 1 1 d . . .
H10B H 0.991(3) 0.351(2) 0.7242(18) 0.018(7) Uiso 1 1 d . . .
H9P H 0.890(3) 0.490(3) 0.718(2) 0.043(10) Uiso 1 1 d . . .
H37 H 1.091(3) 0.432(2) 0.7923(18) 0.016(7) Uiso 1 1 d . . .
H40 H 1.209(3) 0.572(2) 0.9835(18) 0.021(8) Uiso 1 1 d . . .
H41 H 1.001(3) 0.675(2) 1.0014(19) 0.022(8) Uiso 1 1 d . . .
H42 H 0.853(3) 0.648(2) 0.9124(16) 0.010(6) Uiso 1 1 d . . .
H4B H 0.673(3) 0.548(2) 0.8967(18) 0.018(7) Uiso 1 1 d . . .
H5B H 0.849(3) 0.358(2) 0.8795(18) 0.017(7) Uiso 1 1 d . . .
H6B H 0.797(2) 0.251(2) 0.7297(16) 0.012(7) Uiso 1 1 d . . .
H2B H 0.569(3) 0.387(2) 0.6547(18) 0.022(8) Uiso 1 1 d . . .
H3B H 0.496(2) 0.575(2) 0.7497(17) 0.013(7) Uiso 1 1 d . . .
H1B H 0.589(3) 0.382(2) 0.8351(18) 0.023(8) Uiso 1 1 d . . .

loop_
_atom_site_aniso_label
_atom_site_aniso_U_11
_atom_site_aniso_U_22
_atom_site_aniso_U_33
_atom_site_aniso_U_23
_atom_site_aniso_U_13
_atom_site_aniso_U_12
Rh 0.01047(10) 0.01201(9) 0.01118(10) 0.00004(6) 0.00024(7) -0.00417(7)
P1 0.0127(3) 0.0135(3) 0.0126(3) 0.0000(2) -0.0001(2) -0.0039(2)
P2 0.0127(3) 0.0136(3) 0.0160(3) 0.0011(2) 0.0013(2) -0.0045(2)
C1 0.0129(12) 0.0202(12) 0.0120(12) 0.0012(9) 0.0015(10) -0.0038(9)
C2 0.0221(14) 0.0158(12) 0.0239(15) -0.0009(11) -0.0035(11) -0.0045(10)
C3 0.0245(15) 0.0229(14) 0.0272(16) 0.0063(12) -0.0081(12) -0.0029(11)
C4 0.0220(14) 0.0320(15) 0.0164(14) 0.0062(11) -0.0069(11) -0.0097(12)
C5 0.0225(14) 0.0246(14) 0.0206(14) -0.0038(11) -0.0009(11) -0.0096(11)
C6 0.0166(13) 0.0174(12) 0.0190(14) 0.0008(10) -0.0011(10) -0.0033(10)
C7 0.0181(13) 0.0129(11) 0.0157(13) -0.0012(9) 0.0033(10) -0.0058(9)
C8 0.0195(14) 0.0212(13) 0.0183(14) 0.0007(10) 0.0014(11) -0.0025(10)
C9 0.0324(16) 0.0241(14) 0.0152(14) 0.0021(11) 0.0036(12) -0.0079(12)
C10 0.0302(16) 0.0259(14) 0.0234(15) -0.0034(11) 0.0122(13) -0.0132(12)
C11 0.0183(15) 0.0331(15) 0.0318(17) -0.0024(13) 0.0054(13) -0.0090(12)
C12 0.0168(13) 0.0244(13) 0.0214(14) -0.0009(11) 0.0012(11) -0.0072(10)
C13 0.0101(11) 0.0147(11) 0.0179(13) -0.0012(9) 0.0003(10) -0.0022(9)
C14 0.0177(13) 0.0189(12) 0.0193(14) 0.0008(10) -0.0003(11) -0.0045(10)
C15 0.0174(13) 0.0196(13) 0.0303(16) 0.0049(11) 0.0018(12) -0.0057(10)
C16 0.0260(15) 0.0166(13) 0.0381(18) -0.0031(12) 0.0032(13) -0.0080(11)
C17 0.0339(17) 0.0279(15) 0.0282(17) -0.0119(13) 0.0077(14) -0.0131(13)
C18 0.0246(15) 0.0219(13) 0.0210(14) -0.0028(11) 0.0030(12) -0.0103(11)
C19 0.0215(13) 0.0131(11) 0.0160(13) 0.0005(9) 0.0025(10) -0.0027(10)
C20 0.0201(13) 0.0155(12) 0.0166(13) 0.0003(10) 0.0035(11) -0.0010(10)
C21 0.0283(16) 0.0206(13) 0.0189(14) 0.0031(11) -0.0040(12) -0.0024(11)
C22 0.047(2) 0.0173(13) 0.0163(15) 0.0038(11) 0.0017(13) -0.0028(12)
C23 0.0382(18) 0.0146(12) 0.0244(15) -0.0010(11) 0.0160(13) -0.0055(11)
C24 0.0243(15) 0.0138(12) 0.0258(15) 0.0009(10) 0.0065(12) -0.0042(10)
C25 0.0140(12) 0.0162(11) 0.0196(13) 0.0057(10) 0.0023(10) -0.0042(9)
C26 0.0182(14) 0.0215(13) 0.0228(15) 0.0029(11) 0.0028(11) -0.0071(11)
C27 0.0251(15) 0.0196(13) 0.0293(16) 0.0058(12) 0.0120(13) -0.0001(11)
C28 0.0151(14) 0.0273(15) 0.0377(18) 0.0118(13) 0.0079(13) 0.0015(11)
C29 0.0137(13) 0.0306(15) 0.0366(18) 0.0113(13) -0.0015(12) -0.0086(11)
C30 0.0178(13) 0.0228(13) 0.0268(15) 0.0045(11) -0.0009(11) -0.0089(11)
C31 0.0141(12) 0.0152(12) 0.0281(15) -0.0010(10) -0.0021(11) -0.0050(9)
C32 0.0279(16) 0.0240(14) 0.0338(18) -0.0014(13) 0.0045(14) -0.0111(12)
C33 0.0298(17) 0.0249(15) 0.056(2) 0.0045(15) -0.0031(16) -0.0166(13)
C34 0.0214(15) 0.0195(14) 0.057(2) -0.0006(14) -0.0134(15) -0.0086(11)
C35 0.0270(16) 0.0252(15) 0.0372(19) -0.0111(13) -0.0074(14) -0.0062(12)
C36 0.0173(13) 0.0201(13) 0.0296(16) -0.0008(11) -0.0030(12) -0.0051(10)
S7 0.0158(3) 0.0169(3) 0.0137(3) -0.0005(2) -0.0015(2) -0.0053(2)
B11 0.0154(14) 0.0158(13) 0.0154(14) -0.0020(11) -0.0004(11) -0.0040(10)
B10 0.0134(14) 0.0147(13) 0.0205(15) -0.0022(11) -0.0001(11) -0.0037(10)
B9 0.0142(13) 0.0169(13) 0.0125(14) -0.0025(10) 0.0004(11) -0.0059(10)
N1 0.0129(10) 0.0138(9) 0.0152(11) 0.0022(8) -0.0008(8) -0.0046(8)
C37 0.0154(13) 0.0193(12) 0.0192(14) -0.0007(10) 0.0001(10) -0.0057(10)
C38 0.0169(13) 0.0228(13) 0.0198(14) 0.0029(10) -0.0011(11) -0.0065(10)
C39 0.0174(14) 0.0403(17) 0.0306(17) -0.0010(13) -0.0032(12) -0.0055(12)
C40 0.0185(13) 0.0253(13) 0.0204(14) 0.0022(11) -0.0048(11) -0.0106(11)
C41 0.0255(15) 0.0195(13) 0.0187(14) -0.0007(11) -0.0030(11) -0.0076(11)
C42 0.0162(13) 0.0167(12) 0.0173(13) 0.0006(10) -0.0009(10) -0.0027(10)
B4 0.0147(14) 0.0147(12) 0.0145(14) 0.0006(10) 0.0019(11) -0.0061(10)
B5 0.0143(13) 0.0146(12) 0.0151(14) -0.0004(10) 0.0004(11) -0.0041(10)
B6 0.0162(14) 0.0157(13) 0.0215(15) 0.0001(11) -0.0009(12) -0.0059(11)
B2 0.0182(15) 0.0165(13) 0.0185(15) -0.0008(11) -0.0024(12) -0.0068(11)
B3 0.0134(14) 0.0167(13) 0.0166(14) -0.0001(11) 0.0013(11) -0.0062(10)
B1 0.0151(14) 0.0148(13) 0.0178(15) 0.0006(11) -0.0001(11) -0.0055(10)
C43A 0.064(4) 0.050(3) 0.053(4) -0.006(3) -0.029(3) 0.022(2)
Cl1A 0.0385(5) 0.0287(4) 0.0387(5) -0.0033(3) -0.0118(4) -0.0052(3)
Cl2A 0.0491(8) 0.1101(18) 0.0292(7) 0.0078(10) -0.0042(5) 0.0015(11)
Cl1B 0.050(7) 0.064(7) 0.055(7) -0.018(5) -0.008(5) -0.016(5)

loop_
_atom_type_symbol
_atom_type_description
_atom_type_scat_dispersion_real
_atom_type_scat_dispersion_imag
_atom_type_scat_source
C C 0.0033 0.0016 'International Tables Vol C Tables 4.2.6.8 and 6.1.1.4'
H H 0.0000 0.0000 'International Tables Vol C Tables 4.2.6.8 and 6.1.1.4'
B B 0.0013 0.0007 'International Tables Vol C Tables 4.2.6.8 and 6.1.1.4'
N N 0.0061 0.0033 'International Tables Vol C Tables 4.2.6.8 and 6.1.1.4'
P P 0.1023 0.0942 'International Tables Vol C Tables 4.2.6.8 and 6.1.1.4'
S S 0.1246 0.1234 'International Tables Vol C Tables 4.2.6.8 and 6.1.1.4'
Cl Cl 0.1484 0.1585 'International Tables Vol C Tables 4.2.6.8 and 6.1.1.4'
Rh Rh -1.1178 0.9187 'International Tables Vol C Tables 4.2.6.8 and 6.1.1.4'

loop_
_geom_angle_atom_site_label_1
_geom_angle_atom_site_label_2
_geom_angle_atom_site_label_3
_geom_angle
B9 Rh B3 82.47(10)
B9 Rh B4 46.99(10)
B3 Rh B4 47.34(10)
B9 Rh P2 95.54(8)
B3 Rh P2 150.67(8)
B4 Rh P2 142.12(7)
B9 Rh P1 157.80(8)
B3 Rh P1 89.11(8)
B4 Rh P1 113.54(8)
P2 Rh P1 101.68(3)
B9 Rh S7 88.17(7)
B3 Rh S7 53.14(8)
B4 Rh S7 87.88(8)
P2 Rh S7 97.63(3)
P1 Rh S7 103.16(3)
B9 Rh H1H 86.8(13)
B3 Rh H1H 118.4(13)
B4 Rh H1H 83.0(13)
P2 Rh H1H 90.6(13)
P1 Rh H1H 79.1(13)
S7 Rh H1H 170.7(13)
C1 P1 C13 102.11(11)
C1 P1 C7 101.15(11)
C13 P1 C7 100.66(11)
C1 P1 Rh 122.38(8)
C13 P1 Rh 114.81(8)
C7 P1 Rh 112.77(8)
C25 P2 C19 100.13(12)
C25 P2 C31 99.98(12)
C19 P2 C31 104.38(12)
C25 P2 Rh 114.98(8)
C19 P2 Rh 115.14(9)
C31 P2 Rh 119.46(9)
C6 C1 C2 117.8(2)
C6 C1 P1 118.54(19)
C2 C1 P1 123.6(2)
C3 C2 C1 121.0(3)
C3 C2 H2 118.3(19)
C1 C2 H2 120.6(19)
C4 C3 C2 120.1(3)
C4 C3 H3 118.4(17)
C2 C3 H3 121.4(17)
C3 C4 C5 119.5(3)
C3 C4 H4 121.3(19)
C5 C4 H4 119.2(19)
C6 C5 C4 120.1(3)
C6 C5 H5 119.9(19)
C4 C5 H5 120.0(19)
C5 C6 C1 121.3(2)
C5 C6 H6 119.4(18)
C1 C6 H6 119.3(18)
C12 C7 C8 118.6(2)
C12 C7 P1 122.2(2)
C8 C7 P1 119.1(2)
C9 C8 C7 120.8(3)
C9 C8 H8 119.1(17)
C7 C8 H8 120.0(17)
C10 C9 C8 120.0(3)
C10 C9 H9 122.0(19)
C8 C9 H9 117.9(19)
C9 C10 C11 119.8(3)
C9 C10 H10 121.9(18)
C11 C10 H10 118.3(19)
C10 C11 C12 120.4(3)
C10 C11 H11 123(2)
C12 C11 H11 117(2)
C11 C12 C7 120.3(3)
C11 C12 H12 118(2)
C7 C12 H12 122(2)
C18 C13 C14 118.0(2)
C18 C13 P1 121.5(2)
C14 C13 P1 120.47(19)
C15 C14 C13 121.1(3)
C15 C14 H14 120.1(18)
C13 C14 H14 118.8(18)
C16 C15 C14 120.4(3)
C16 C15 H15 120.4(17)
C14 C15 H15 119.2(17)
C15 C16 C17 119.2(3)
C15 C16 H16 119(2)
C17 C16 H16 122(2)
C16 C17 C18 120.8(3)
C16 C17 H17 118(2)
C18 C17 H17 121(2)
C17 C18 C13 120.7(3)
C17 C18 H18 123(2)
C13 C18 H18 116(2)
C20 C19 C24 118.3(3)
C20 C19 P2 119.0(2)
C24 C19 P2 122.7(2)
C19 C20 C21 121.2(3)
C19 C20 H20 119.8(19)
C21 C20 H20 119.0(19)
C22 C21 C20 119.5(3)
C22 C21 H21 119.7(17)
C20 C21 H21 120.7(17)
C23 C22 C21 120.2(3)
C23 C22 H22 121(2)
C21 C22 H22 119(2)
C22 C23 C24 120.4(3)
C22 C23 H23 119.6(19)
C24 C23 H23 120.0(19)
C23 C24 C19 120.4(3)
C23 C24 H24 122.1(18)
C19 C24 H24 117.5(18)
C26 C25 C30 118.8(3)
C26 C25 P2 119.7(2)
C30 C25 P2 121.4(2)
C25 C26 C27 120.9(3)
C25 C26 H26 119(2)
C27 C26 H26 120(2)
C28 C27 C26 119.7(3)
C28 C27 H27 121.7(19)
C26 C27 H27 118(2)
C27 C28 C29 119.9(3)
C27 C28 H28 117.7(19)
C29 C28 H28 122.3(19)
C28 C29 C30 120.5(3)
C28 C29 H29 118.9(19)
C30 C29 H29 120.6(19)
C29 C30 C25 120.1(3)
C29 C30 H30 120.3(18)
C25 C30 H30 119.6(18)
C36 C31 C32 118.4(3)
C36 C31 P2 119.4(2)
C32 C31 P2 122.1(2)
C33 C32 C31 121.2(3)
C33 C32 H32 120(2)
C31 C32 H32 119(2)
C32 C33 C34 119.9(3)
C32 C33 H33 118(2)
C34 C33 H33 122(2)
C33 C34 C35 119.5(3)
C33 C34 H34 119(2)
C35 C34 H34 121(2)
C34 C35 C36 120.7(3)
C34 C35 H35 121(2)
C36 C35 H35 119(2)
C35 C36 C31 120.4(3)
C35 C36 H36 118.7(19)
C31 C36 H36 120.8(19)
B11 S7 B2 56.34(12)
B11 S7 B3 97.83(12)
B2 S7 B3 55.57(12)
B11 S7 Rh 109.93(9)
B2 S7 Rh 108.00(9)
B3 S7 Rh 59.04(8)
B6 B11 B10 59.83(16)
B6 B11 B2 58.29(16)
B10 B11 B2 107.0(2)
B6 B11 S7 112.72(18)
B10 B11 S7 112.70(17)
B2 B11 S7 64.07(13)
B6 B11 H11B 122.8(15)
B10 B11 H11B 121.9(16)
B2 B11 H11B 122.0(16)
S7 B11 H11B 115.5(15)
B6 B10 B5 60.11(17)
B6 B10 B11 58.35(16)
B5 B10 B11 108.0(2)
B6 B10 B9 107.2(2)
B5 B10 B9 58.40(15)
B11 B10 B9 111.22(19)
B6 B10 H10B 119.9(15)
B5 B10 H10B 119.3(15)
B11 B10 H10B 121.5(15)
B9 B10 H10B 121.8(15)
B6 B10 H9P 126.8(17)
B5 B10 H9P 99.4(17)
B11 B10 H9P 89.6(16)
B9 B10 H9P 42.5(17)
H10B B10 H9P 113(2)
N1 B9 B4 123.5(2)
N1 B9 B5 112.1(2)
B4 B9 B5 60.32(15)
N1 B9 B10 113.4(2)
B4 B9 B10 106.95(19)
B5 B9 B10 58.26(15)
N1 B9 Rh 120.81(16)
B4 B9 Rh 67.33(13)
B5 B9 Rh 119.74(17)
B10 B9 Rh 116.97(16)
N1 B9 H9P 110.9(15)
B4 B9 H9P 125.3(15)
B5 B9 H9P 95.8(15)
B10 B9 H9P 38.9(15)
Rh B9 H9P 90.9(15)
C37 N1 C42 118.5(2)
C37 N1 B9 121.9(2)
C42 N1 B9 119.5(2)
N1 C37 C38 123.1(2)
N1 C37 H37 115.5(17)
C38 C37 H37 121.4(17)
C40 C38 C37 117.7(3)
C40 C38 C39 121.8(3)
C37 C38 C39 120.5(3)
C38 C39 H39A 109.5
C38 C39 H39B 109.5
H39A C39 H39B 109.5
C38 C39 H39C 109.5
H39A C39 H39C 109.5
H39B C39 H39C 109.5
C38 C40 C41 119.5(3)
C38 C40 H40 118.5(18)
C41 C40 H40 122.1(18)
C42 C41 C40 119.8(3)
C42 C41 H41 118.7(19)
C40 C41 H41 121.4(19)
N1 C42 C41 121.3(2)
N1 C42 H42 116.1(17)
C41 C42 H42 122.5(17)
B9 B4 B5 60.10(16)
B9 B4 B1 108.4(2)
B5 B4 B1 59.54(16)
B9 B4 B3 110.4(2)
B5 B4 B3 107.2(2)
B1 B4 B3 58.61(15)
B9 B4 Rh 65.68(12)
B5 B4 Rh 118.14(17)
B1 B4 Rh 117.71(17)
B3 B4 Rh 66.31(12)
B9 B4 H4B 122.4(15)
B5 B4 H4B 115.0(15)
B1 B4 H4B 115.5(15)
B3 B4 H4B 123.6(15)
Rh B4 H4B 117.9(15)
B6 B5 B1 60.30(16)
B6 B5 B10 59.58(16)
B1 B5 B10 108.4(2)
B6 B5 B9 110.7(2)
B1 B5 B9 108.63(19)
B10 B5 B9 63.33(16)
B6 B5 B4 109.5(2)
B1 B5 B4 60.37(16)
B10 B5 B4 110.39(19)
B9 B5 B4 59.58(15)
B6 B5 H5B 122.3(15)
B1 B5 H5B 120.9(15)
B10 B5 H5B 122.2(15)
B9 B5 H5B 119.7(15)
B4 B5 H5B 119.0(15)
B11 B6 B2 63.84(17)
B11 B6 B10 61.82(17)
B2 B6 B10 113.0(2)
B11 B6 B5 111.0(2)
B2 B6 B5 110.3(2)
B10 B6 B5 60.31(16)
B11 B6 B1 110.7(2)
B2 B6 B1 59.93(17)
B10 B6 B1 108.6(2)
B5 B6 B1 59.86(16)
B11 B6 H6B 117.0(14)
B2 B6 H6B 119.4(14)
B10 B6 H6B 118.4(14)
B5 B6 H6B 121.6(14)
B1 B6 H6B 124.1(14)
B6 B2 B1 61.07(17)
B6 B2 B11 57.86(16)
B1 B2 B11 106.9(2)
B6 B2 B3 105.6(2)
B1 B2 B3 57.05(15)
B11 B2 B3 107.16(19)
B6 B2 S7 108.59(18)
B1 B2 S7 111.63(17)
B11 B2 S7 59.60(12)
B3 B2 S7 64.74(12)
B6 B2 H2B 127.4(15)
B1 B2 H2B 123.5(16)
B11 B2 H2B 124.0(16)
B3 B2 H2B 119.4(15)
S7 B2 H2B 114.1(15)
B1 B3 B4 60.55(16)
B1 B3 B2 57.49(16)
B4 B3 B2 107.28(19)
B1 B3 S7 107.76(17)
B4 B3 S7 112.41(17)
B2 B3 S7 59.69(12)
B1 B3 Rh 119.41(17)
B4 B3 Rh 66.36(12)
B2 B3 Rh 119.17(17)
S7 B3 Rh 67.82(8)
B1 B3 H3B 120.9(14)
B4 B3 H3B 129.1(15)
B2 B3 H3B 113.5(15)
S7 B3 H3B 113.9(15)
Rh B3 H3B 114.3(14)
B3 B1 B2 65.45(17)
B3 B1 B5 109.45(19)
B2 B1 B5 109.5(2)
B3 B1 B6 110.5(2)
B2 B1 B6 59.00(17)
B5 B1 B6 59.84(16)
B3 B1 B4 60.84(16)
B2 B1 B4 113.9(2)
B5 B1 B4 60.09(16)
B6 B1 B4 108.9(2)
B3 B1 H1B 117.5(15)
B2 B1 H1B 116.8(15)
B5 B1 H1B 123.8(15)
B6 B1 H1B 122.7(15)
B4 B1 H1B 120.6(15)
Cl1A C43A Cl2A 112.1(3)
Cl2B C43B Cl1B 113(3)

loop_
_geom_bond_atom_site_label_1
_geom_bond_atom_site_label_2
_geom_bond_distance
Rh B9 2.208(3)
Rh B3 2.235(3)
Rh B4 2.236(3)
Rh P2 2.3383(7)
Rh P1 2.3752(8)
Rh S7 2.4132(8)
Rh H1H 1.50(3)
P1 C1 1.839(3)
P1 C13 1.840(2)
P1 C7 1.844(3)
P2 C25 1.836(3)
P2 C19 1.836(3)
P2 C31 1.837(3)
C1 C6 1.388(4)
C1 C2 1.398(3)
C2 C3 1.387(4)
C2 H2 0.88(3)
C3 C4 1.383(4)
C3 H3 0.98(3)
C4 C5 1.386(4)
C4 H4 0.92(3)
C5 C6 1.385(4)
C5 H5 0.93(3)
C6 H6 0.89(3)
C7 C12 1.393(4)
C7 C8 1.394(4)
C8 C9 1.389(4)
C8 H8 0.96(3)
C9 C10 1.381(4)
C9 H9 0.90(3)
C10 C11 1.381(4)
C10 H10 0.95(3)
C11 C12 1.392(4)
C11 H11 0.95(3)
C12 H12 0.90(3)
C13 C18 1.390(4)
C13 C14 1.398(4)
C14 C15 1.386(4)
C14 H14 0.92(3)
C15 C16 1.379(4)
C15 H15 1.00(3)
C16 C17 1.383(4)
C16 H16 0.95(3)
C17 C18 1.388(4)
C17 H17 0.89(3)
C18 H18 0.89(3)
C19 C20 1.388(4)
C19 C24 1.403(4)
C20 C21 1.394(4)
C20 H20 0.95(3)
C21 C22 1.381(4)
C21 H21 0.94(3)
C22 C23 1.380(5)
C22 H22 0.90(3)
C23 C24 1.385(4)
C23 H23 0.95(3)
C24 H24 0.92(3)
C25 C26 1.387(4)
C25 C30 1.394(4)
C26 C27 1.388(4)
C26 H26 0.87(3)
C27 C28 1.380(4)
C27 H27 0.93(3)
C28 C29 1.380(4)
C28 H28 0.91(3)
C29 C30 1.385(4)
C29 H29 0.99(3)
C30 H30 0.94(3)
C31 C36 1.386(4)
C31 C32 1.396(4)
C32 C33 1.380(4)
C32 H32 0.83(3)
C33 C34 1.382(5)
C33 H33 0.95(4)
C34 C35 1.383(5)
C34 H34 0.93(3)
C35 C36 1.385(4)
C35 H35 0.85(3)
C36 H36 0.95(3)
S7 B11 1.909(3)
S7 B2 1.991(3)
S7 B3 2.085(3)
B11 B6 1.738(4)
B11 B10 1.800(4)
B11 B2 1.842(4)
B11 H11B 1.09(3)
B10 B6 1.765(4)
B10 B5 1.778(4)
B10 B9 1.868(4)
B10 H10B 1.06(3)
B10 H9P 1.19(3)
B9 N1 1.569(3)
B9 B4 1.772(4)
B9 B5 1.781(4)
B9 H9P 1.28(3)
N1 C37 1.347(3)
N1 C42 1.348(3)
C37 C38 1.384(4)
C37 H37 0.93(3)
C38 C40 1.381(4)
C38 C39 1.498(4)
C39 H39A 0.9600
C39 H39B 0.9600
C39 H39C 0.9600
C40 C41 1.385(4)
C40 H40 0.94(3)
C41 C42 1.373(4)
C41 H41 0.93(3)
C42 H42 0.90(3)
B4 B5 1.785(4)
B4 B1 1.790(4)
B4 B3 1.795(4)
B4 H4B 1.05(3)
B5 B6 1.775(4)
B5 B1 1.775(4)
B5 H5B 1.08(3)
B6 B2 1.746(4)
B6 B1 1.783(4)
B6 H6B 1.10(3)
B2 B1 1.763(4)
B2 B3 1.902(4)
B2 H2B 1.08(3)
B3 B1 1.754(4)
B3 H3B 1.04(3)
B1 H1B 1.09(3)
C43A Cl1A 1.735(5)
C43A Cl2A 1.778(6)
C43B Cl2B 1.63(5)
C43B Cl1B 1.87(5)
